data_2232033
loop_
_publ_author_name
'Muller, Alfred'
'Meijboom, Reinout'

_publ_section_title
;
 <i>cis</i>-Dichloridobis{[4-(dimethylamino)phenyl]diphenylphosphane-\k<i>P</i>}platinum(II)
 ethyl acetate monosolvate
;
_journal_coeditor_code RK2293
_journal_issue 10
_journal_name_full 'Acta Crystallographica Section E'
_journal_page_first m1353
_journal_paper_doi 10.1107/S1600536811035628
_journal_volume 67
_journal_year 2011
_chemical_formula_iupac '[Pt Cl2 (C20 H20 P)2], C4 H8 O2'
_chemical_formula_moiety 'C40 H40 Cl2 N2 P2 Pt, C4 H8 O2'
_chemical_formula_sum 'C44 H48 Cl2 N2 O2 P2 Pt'
_chemical_formula_weight 964.76
_chemical_name_systematic
;
<i>cis</i>-Dichloridobis{[4-(dimethylamino)phenyl]diphenylphosphane-
\k<i>P</i>}platinum(II) ethyl acetate monosolvate
;
_space_group_IT_number 14
_symmetry_cell_setting monoclinic
_symmetry_space_group_name_Hall '-P 2yn'
_symmetry_space_group_name_H-M 'P 1 21/n 1'
_atom_sites_solution_hydrogens geom
_atom_sites_solution_primary direct
_atom_sites_solution_secondary difmap
_audit_creation_method 'WinGX routine CIF_UPDATE'
_cell_angle_alpha 90
_cell_angle_beta 104.732(4)
_cell_angle_gamma 90
_cell_formula_units_Z 4
_cell_length_a 11.8148(7)
_cell_length_b 19.1072(11)
_cell_length_c 18.5668(13)
_cell_measurement_reflns_used 3702
_cell_measurement_temperature 100(2)
_cell_measurement_theta_max 23.57
_cell_measurement_theta_min 2.51
_cell_volume 4053.6(4)
_computing_cell_refinement '<i>SAINT-Plus</i> (Bruker, 2004)'
_computing_data_collection '<i>APEX2</i> (Bruker, 2005)'
_computing_data_reduction '<i>SAINT-Plus</i> (Bruker, 2004) and <i>XPREP</i> (Bruker, 2004)'
_computing_molecular_graphics '<i>DIAMOND</i> (Brandenburg & Putz, 2005)'
_computing_publication_material '<i>WinGX</i> (Farrugia, 1999)'
_computing_structure_refinement '<i>SHELXL97</i> (Sheldrick, 2008)'
_computing_structure_solution '<i>SIR97</i> (Altomare <i>et al.</i>, 1999)'
_diffrn_ambient_temperature 100(2)
_diffrn_measured_fraction_theta_full 0.997
_diffrn_measured_fraction_theta_max 0.997
_diffrn_measurement_device_type 'Bruker X8 APEXII 4K KappaCCD'
_diffrn_measurement_method '\f and \w'
_diffrn_radiation_monochromator Graphite
_diffrn_radiation_type MoK\a
_diffrn_radiation_wavelength 0.71073
_diffrn_reflns_av_R_equivalents 0.1429
_diffrn_reflns_limit_h_max 15
_diffrn_reflns_limit_h_min -15
_diffrn_reflns_limit_k_max 23
_diffrn_reflns_limit_k_min -25
_diffrn_reflns_limit_l_max 24
_diffrn_reflns_limit_l_min -24
_diffrn_reflns_number 47227
_diffrn_reflns_theta_full 28.33
_diffrn_reflns_theta_max 28.33
_diffrn_reflns_theta_min 1.56
_diffrn_standards_decay_% 0
_diffrn_standards_interval_count 0
_diffrn_standards_interval_time 0
_diffrn_standards_number 0
_exptl_absorpt_coefficient_mu 3.712
_exptl_absorpt_correction_T_max 0.8657
_exptl_absorpt_correction_T_min 0.6245
_exptl_absorpt_correction_type multi-scan
_exptl_absorpt_process_details '(<i>SADABS</i>; Bruker, 2004)'
_exptl_crystal_colour 'light yellow'
_exptl_crystal_density_diffrn 1.581
_exptl_crystal_density_method 'not measured'
_exptl_crystal_description prism
_exptl_crystal_F_000 1936
_exptl_crystal_size_max 0.14
_exptl_crystal_size_mid 0.08
_exptl_crystal_size_min 0.04
_refine_diff_density_max 1.53
_refine_diff_density_min -1.87
_refine_ls_extinction_method none
_refine_ls_goodness_of_fit_ref 1.008
_refine_ls_hydrogen_treatment constr
_refine_ls_matrix_type full
_refine_ls_number_parameters 484
_refine_ls_number_reflns 10080
_refine_ls_number_restraints 6
_refine_ls_restrained_S_all 1.007
_refine_ls_R_factor_all 0.1277
_refine_ls_R_factor_gt 0.058
_refine_ls_shift/su_max 0.001
_refine_ls_shift/su_mean 0.000
_refine_ls_structure_factor_coef Fsqd
_refine_ls_weighting_details 'calc w=1/[\s^2^(Fo^2^)+(0.0541P)^2^] where P=(Fo^2^+2Fc^2^)/3'
_refine_ls_weighting_scheme calc
_refine_ls_wR_factor_ref 0.1443
_reflns_number_gt 6044
_reflns_number_total 10080
_reflns_threshold_expression >2\s(I)
_cod_data_source_file rk2293.cif
_cod_data_source_block I
_cod_original_sg_symbol_H-M 'P 21/n'
_cod_database_code 2232033
_cod_database_fobs_code 2232033

loop_
_symmetry_equiv_pos_as_xyz
'x, y, z'
'-x+1/2, y+1/2, -z+1/2'
'-x, -y, -z'
'x-1/2, -y-1/2, z-1/2'

loop_
_atom_site_type_symbol
_atom_site_label
_atom_site_fract_x
_atom_site_fract_y
_atom_site_fract_z
_atom_site_U_iso_or_equiv
_atom_site_adp_type
_atom_site_calc_flag
_atom_site_refinement_flags
_atom_site_occupancy
Pt Pt 0.41608(2) 0.272508(17) 0.144139(17) 0.01765(10) Uani d . 1
P P1 0.24750(16) 0.21421(11) 0.09926(11) 0.0182(5) Uani d . 1
P P2 0.52011(15) 0.22582(12) 0.06977(11) 0.0189(4) Uani d . 1
Cl Cl1 0.58930(15) 0.33308(11) 0.19929(11) 0.0232(5) Uani d . 1
Cl Cl2 0.32651(16) 0.33794(12) 0.22107(12) 0.0283(5) Uani d . 1
C C11 0.2574(6) 0.1215(5) 0.0909(4) 0.0226(19) Uani d . 1
C C12 0.1588(6) 0.0804(4) 0.0589(4) 0.0224(19) Uani d . 1
H H12 0.0876 0.1031 0.035 0.027 Uiso calc R 1
C C13 0.1616(6) 0.0082(4) 0.0610(4) 0.0202(18) Uani d . 1
H H13 0.094 -0.0175 0.0364 0.024 Uiso calc R 1
C C14 0.2645(6) -0.0284(4) 0.0994(4) 0.0183(17) Uani d . 1
C C15 0.3618(6) 0.0134(4) 0.1327(4) 0.0176(17) Uani d . 1
H H15 0.433 -0.0087 0.1577 0.021 Uiso calc R 1
C C16 0.3566(6) 0.0842(5) 0.1301(4) 0.0209(18) Uani d . 1
H H16 0.4233 0.1099 0.156 0.025 Uiso calc R 1
C C1 0.1571(6) -0.1382(5) 0.0803(5) 0.0250(19) Uani d . 1
H H1A 0.1038 -0.1223 0.1096 0.038 Uiso calc R 1
H H1B 0.1734 -0.1882 0.0892 0.038 Uiso calc R 1
H H1C 0.1208 -0.1305 0.0272 0.038 Uiso calc R 1
C C2 0.3666(7) -0.1350(5) 0.1502(5) 0.027(2) Uani d . 1
H H2A 0.4388 -0.1151 0.1422 0.04 Uiso calc R 1
H H2B 0.363 -0.185 0.1382 0.04 Uiso calc R 1
H H2C 0.3655 -0.1287 0.2024 0.04 Uiso calc R 1
N N1 0.2652(5) -0.0993(4) 0.1019(4) 0.0229(16) Uani d . 1
C C21 0.1454(6) 0.2173(4) 0.1589(4) 0.0185(17) Uani d . 1
C C22 0.0286(6) 0.2383(4) 0.1329(4) 0.0229(19) Uani d . 1
H H22 -0.0001 0.2549 0.0834 0.028 Uiso calc R 1
C C23 -0.0448(7) 0.2344(5) 0.1806(5) 0.028(2) Uani d . 1
H H23 -0.1239 0.2492 0.1639 0.034 Uiso calc R 1
C C24 -0.0035(7) 0.2094(5) 0.2519(5) 0.027(2) Uani d . 1
H H24 -0.0549 0.2053 0.2836 0.033 Uiso calc R 1
C C25 0.1119(7) 0.1903(5) 0.2774(5) 0.026(2) Uani d . 1
H H25 0.1409 0.1739 0.327 0.031 Uiso calc R 1
C C26 0.1852(6) 0.1950(4) 0.2310(4) 0.0226(19) Uani d . 1
H H26 0.2652 0.1824 0.2492 0.027 Uiso calc R 1
C C31 0.1652(6) 0.2525(4) 0.0108(4) 0.0207(18) Uani d . 1
C C32 0.1250(6) 0.2170(4) -0.0550(4) 0.0217(18) Uani d . 1
H H32 0.1399 0.1683 -0.057 0.026 Uiso calc R 1
C C33 0.0625(7) 0.2515(5) -0.1188(5) 0.026(2) Uani d . 1
H H33 0.0364 0.2264 -0.1642 0.031 Uiso calc R 1
C C34 0.0387(7) 0.3208(5) -0.1163(5) 0.034(2) Uani d . 1
H H34 -0.0058 0.3441 -0.1595 0.041 Uiso calc R 1
C C35 0.0799(7) 0.3575(5) -0.0503(5) 0.032(2) Uani d . 1
H H35 0.0642 0.4061 -0.0488 0.038 Uiso calc R 1
C C36 0.1430(7) 0.3243(5) 0.0127(5) 0.031(2) Uani d . 1
H H36 0.1715 0.3499 0.0575 0.037 Uiso calc R 1
C C41 0.6309(6) 0.1657(4) 0.1169(4) 0.0175(17) Uani d . 1
C C42 0.6565(6) 0.1574(4) 0.1945(4) 0.0206(18) Uani d . 1
H H42 0.6152 0.1849 0.222 0.025 Uiso calc R 1
C C43 0.7400(6) 0.1105(4) 0.2322(5) 0.0224(19) Uani d . 1
H H43 0.7527 0.1048 0.2844 0.027 Uiso calc R 1
C C44 0.8064(6) 0.0711(4) 0.1933(5) 0.0222(19) Uani d U 1
C C45 0.7817(6) 0.0793(5) 0.1154(4) 0.0231(19) Uani d . 1
H H45 0.8246 0.0529 0.0879 0.028 Uiso calc R 1
C C46 0.6956(6) 0.1252(4) 0.0781(4) 0.0199(18) Uani d . 1
H H46 0.6800 0.1295 0.0256 0.024 Uiso calc R 1
N N2 0.8877(5) 0.0230(4) 0.2294(4) 0.0260(17) Uani d . 1
C C3 0.9274(7) 0.0223(5) 0.3106(5) 0.029(2) Uani d . 1
H H3A 0.9657 0.0669 0.3281 0.044 Uiso calc R 1
H H3B 0.9831 -0.0161 0.3266 0.044 Uiso calc R 1
H H3C 0.8601 0.0156 0.3317 0.044 Uiso calc R 1
C C4 0.9620(7) -0.0137(5) 0.1886(5) 0.032(2) Uani d . 1
H H4A 0.9124 -0.036 0.1442 0.048 Uiso calc R 1
H H4B 1.0085 -0.0495 0.2209 0.048 Uiso calc R 1
H H4C 1.0144 0.02 0.1738 0.048 Uiso calc R 1
C C51 0.4439(6) 0.1813(5) -0.0155(4) 0.0204(18) Uani d . 1
C C52 0.4352(6) 0.1089(5) -0.0196(4) 0.0226(19) Uani d . 1
H H52 0.4735 0.0814 0.0221 0.027 Uiso calc R 1
C C53 0.3707(6) 0.0758(5) -0.0845(5) 0.027(2) Uani d . 1
H H53 0.365 0.0263 -0.0869 0.033 Uiso calc R 1
C C54 0.3155(6) 0.1164(5) -0.1449(5) 0.030(2) Uani d . 1
H H54 0.2701 0.0944 -0.1886 0.037 Uiso calc R 1
C C55 0.3254(6) 0.1879(5) -0.1425(5) 0.0240(19) Uani d . 1
H H55 0.2881 0.2152 -0.1847 0.029 Uiso calc R 1
C C56 0.3899(6) 0.2203(5) -0.0782(4) 0.0222(18) Uani d . 1
H H56 0.3974 0.2698 -0.077 0.027 Uiso calc R 1
C C61 0.5940(6) 0.2958(4) 0.0322(4) 0.0171(17) Uani d . 1
C C62 0.7032(6) 0.2860(4) 0.0172(4) 0.0210(19) Uani d . 1
H H62 0.7409 0.2418 0.0268 0.025 Uiso calc R 1
C C63 0.7571(7) 0.3399(5) -0.0116(5) 0.033(2) Uani d . 1
H H63 0.8305 0.3324 -0.0225 0.04 Uiso calc R 1
C C64 0.7032(8) 0.4048(5) -0.0245(5) 0.034(2) Uani d . 1
H H64 0.7407 0.4422 -0.043 0.041 Uiso calc R 1
C C65 0.5950(8) 0.4152(5) -0.0103(5) 0.036(2) Uani d . 1
H H65 0.5583 0.4597 -0.0195 0.043 Uiso calc R 1
C C66 0.5398(7) 0.3613(5) 0.0173(5) 0.027(2) Uani d . 1
H H66 0.4649 0.3688 0.0261 0.033 Uiso calc R 1
O O1 0.3757(5) -0.0196(4) 0.4216(3) 0.0376(16) Uani d . 1
O O2 0.4524(5) -0.0288(3) 0.3231(3) 0.0317(15) Uani d . 1
C C5 0.2629(7) 0.0185(5) 0.3013(5) 0.038(2) Uani d . 1
H H5A 0.212 0.0418 0.3282 0.057 Uiso calc R 1
H H5B 0.2197 -0.0195 0.2708 0.057 Uiso calc R 1
H H5C 0.2882 0.0525 0.2691 0.057 Uiso calc R 1
C C6 0.3671(7) -0.0107(5) 0.3557(5) 0.026(2) Uani d . 1
C C7 0.5553(7) -0.0609(5) 0.3705(5) 0.035(2) Uani d . 1
H H7A 0.5341 -0.1049 0.3921 0.042 Uiso calc R 1
H H7B 0.5925 -0.029 0.4117 0.042 Uiso calc R 1
C C8 0.6377(7) -0.0758(5) 0.3222(6) 0.040(3) Uani d . 1
H H8A 0.6001 -0.1079 0.2821 0.06 Uiso calc R 1
H H8B 0.7095 -0.0971 0.3525 0.06 Uiso calc R 1
H H8C 0.6569 -0.0319 0.3007 0.06 Uiso calc R 1

loop_
_atom_site_aniso_label
_atom_site_aniso_U_11
_atom_site_aniso_U_22
_atom_site_aniso_U_33
_atom_site_aniso_U_12
_atom_site_aniso_U_13
_atom_site_aniso_U_23
Pt 0.01160(13) 0.02100(19) 0.01731(15) -0.00091(14) -0.00192(10) -0.00105(16)
P1 0.0129(9) 0.0214(13) 0.0183(10) 0.0001(8) 0.0004(8) 0.0029(9)
P2 0.0118(8) 0.0226(12) 0.0191(10) -0.0001(9) -0.0016(7) 0.0012(10)
Cl1 0.0141(8) 0.0287(13) 0.0231(10) -0.0062(8) -0.0016(7) -0.0039(9)
Cl2 0.0202(9) 0.0334(14) 0.0301(11) -0.0041(9) 0.0044(8) -0.0120(10)
C11 0.016(4) 0.026(5) 0.024(4) 0.003(3) 0.003(3) -0.002(4)
C12 0.012(4) 0.026(5) 0.026(4) 0.007(3) -0.001(3) 0.000(4)
C13 0.017(4) 0.021(5) 0.021(4) 0.003(3) 0.001(3) -0.003(4)
C14 0.019(4) 0.015(5) 0.022(4) 0.000(3) 0.005(3) 0.000(4)
C15 0.010(3) 0.018(5) 0.020(4) 0.001(3) -0.005(3) 0.003(3)
C16 0.016(4) 0.030(5) 0.017(4) 0.002(3) 0.003(3) -0.001(4)
C1 0.019(4) 0.028(5) 0.027(5) -0.003(4) 0.004(3) -0.002(4)
C2 0.021(4) 0.021(5) 0.035(5) 0.003(4) 0.000(4) -0.001(4)
N1 0.015(3) 0.023(4) 0.028(4) -0.003(3) 0.001(3) -0.002(3)
C21 0.014(3) 0.013(5) 0.026(4) -0.001(3) 0.001(3) -0.001(4)
C22 0.015(3) 0.029(6) 0.021(4) 0.002(3) -0.002(3) 0.001(4)
C23 0.020(4) 0.035(6) 0.027(5) 0.003(4) 0.003(3) -0.004(4)
C24 0.024(4) 0.027(6) 0.034(5) -0.008(4) 0.012(4) -0.003(4)
C25 0.031(4) 0.020(5) 0.028(5) 0.001(4) 0.009(4) -0.001(4)
C26 0.016(4) 0.025(5) 0.024(4) 0.002(3) -0.001(3) -0.002(4)
C31 0.016(4) 0.026(5) 0.017(4) -0.003(3) 0.000(3) 0.007(3)
C32 0.020(4) 0.019(5) 0.027(4) -0.008(3) 0.007(3) -0.003(4)
C33 0.023(4) 0.027(5) 0.024(4) -0.005(3) -0.001(3) 0.000(4)
C34 0.028(4) 0.042(7) 0.025(5) 0.002(4) -0.008(4) 0.006(5)
C35 0.034(5) 0.030(6) 0.027(5) 0.008(4) -0.003(4) 0.002(4)
C36 0.025(4) 0.037(6) 0.026(5) 0.001(4) -0.001(4) 0.001(4)
C41 0.011(3) 0.021(5) 0.020(4) -0.005(3) 0.004(3) 0.001(3)
C42 0.009(3) 0.024(5) 0.028(4) -0.004(3) 0.003(3) 0.002(4)
C43 0.007(3) 0.031(5) 0.027(4) -0.001(3) -0.002(3) 0.002(4)
C44 0.007(3) 0.023(5) 0.032(4) -0.002(3) -0.004(3) -0.003(4)
C45 0.020(4) 0.025(5) 0.023(4) 0.000(3) 0.003(3) -0.003(4)
C46 0.014(3) 0.028(5) 0.015(4) 0.000(3) -0.002(3) 0.003(4)
N2 0.016(3) 0.028(5) 0.030(4) 0.001(3) -0.001(3) 0.004(3)
C3 0.030(4) 0.030(6) 0.024(5) 0.002(4) 0.002(4) 0.005(4)
C4 0.020(4) 0.036(6) 0.036(5) 0.014(4) 0.003(4) 0.003(5)
C51 0.015(4) 0.026(5) 0.019(4) 0.004(3) 0.001(3) -0.001(4)
C52 0.016(4) 0.028(6) 0.020(4) 0.001(3) -0.002(3) 0.001(4)
C53 0.016(4) 0.034(6) 0.030(5) -0.010(4) 0.003(4) -0.005(4)
C54 0.014(4) 0.055(7) 0.018(4) -0.005(4) -0.002(3) -0.009(4)
C55 0.022(4) 0.022(5) 0.025(4) -0.001(4) -0.001(3) -0.001(4)
C56 0.016(3) 0.024(5) 0.022(4) -0.003(3) -0.002(3) -0.002(4)
C61 0.018(4) 0.021(5) 0.010(3) -0.001(3) -0.001(3) 0.004(3)
C62 0.017(4) 0.023(5) 0.019(4) -0.001(3) -0.004(3) 0.002(4)
C63 0.020(4) 0.054(7) 0.024(5) -0.007(4) 0.003(4) 0.001(5)
C64 0.042(5) 0.034(6) 0.023(5) -0.016(5) 0.003(4) -0.003(4)
C65 0.041(5) 0.034(6) 0.031(5) 0.001(5) 0.007(4) 0.000(5)
C66 0.025(4) 0.033(6) 0.022(4) -0.001(4) 0.001(4) 0.004(4)
O1 0.040(4) 0.046(5) 0.028(4) 0.008(3) 0.011(3) 0.005(3)
O2 0.023(3) 0.042(4) 0.030(3) 0.008(3) 0.007(3) 0.007(3)
C5 0.037(5) 0.036(7) 0.040(6) 0.005(4) 0.007(5) 0.004(5)
C6 0.030(4) 0.021(5) 0.028(5) -0.005(4) 0.010(4) -0.001(4)
C7 0.033(5) 0.047(7) 0.016(4) 0.015(4) -0.011(4) -0.002(4)
C8 0.027(5) 0.042(7) 0.051(6) 0.011(4) 0.010(5) 0.004(5)

loop_
_atom_type_symbol
_atom_type_description
_atom_type_scat_dispersion_real
_atom_type_scat_dispersion_imag
_atom_type_scat_source
C C 0.0033 0.0016 'International Tables Vol C Tables 4.2.6.8 and 6.1.1.4'
H H 0 0 'International Tables Vol C Tables 4.2.6.8 and 6.1.1.4'
O O 0.0106 0.006 'International Tables Vol C Tables 4.2.6.8 and 6.1.1.4'
P P 0.1023 0.0942 'International Tables Vol C Tables 4.2.6.8 and 6.1.1.4'
Cl Cl 0.1484 0.1585 'International Tables Vol C Tables 4.2.6.8 and 6.1.1.4'
N N 0.0061 0.0033 'International Tables Vol C Tables 4.2.6.8 and 6.1.1.4'
Pt Pt -1.7033 8.3905 'International Tables Vol C Tables 4.2.6.8 and 6.1.1.4'

loop_
_geom_angle_atom_site_label_1
_geom_angle_atom_site_label_2
_geom_angle_atom_site_label_3
_geom_angle
P1 Pt P2 98.43(7)
P1 Pt Cl2 89.74(7)
P2 Pt Cl2 170.42(8)
P1 Pt Cl1 175.96(7)
P2 Pt Cl1 84.93(7)
Cl2 Pt Cl1 87.13(7)
C11 P1 C21 98.8(4)
C11 P1 C31 110.4(4)
C21 P1 C31 104.4(3)
C11 P1 Pt 116.9(2)
C21 P1 Pt 114.6(3)
C31 P1 Pt 110.6(3)
C41 P2 C51 105.3(4)
C41 P2 C61 107.1(3)
C51 P2 C61 100.8(4)
C41 P2 Pt 113.5(3)
C51 P2 Pt 119.4(2)
C61 P2 Pt 109.4(3)
C12 C11 C16 115.3(8)
C12 C11 P1 121.7(6)
C16 C11 P1 121.5(6)
C13 C12 C11 122.3(7)
C13 C12 H12 118.8
C11 C12 H12 118.8
C12 C13 C14 121.1(7)
C12 C13 H13 119.5
C14 C13 H13 119.5
N1 C14 C15 123.7(7)
N1 C14 C13 120.3(7)
C15 C14 C13 116.0(7)
C16 C15 C14 121.8(7)
C16 C15 H15 119.1
C14 C15 H15 119.1
C15 C16 C11 123.3(7)
C15 C16 H16 118.3
C11 C16 H16 118.3
N1 C1 H1A 109.5
N1 C1 H1B 109.5
H1A C1 H1B 109.5
N1 C1 H1C 109.5
H1A C1 H1C 109.5
H1B C1 H1C 109.5
N1 C2 H2A 109.5
N1 C2 H2B 109.5
H2A C2 H2B 109.5
N1 C2 H2C 109.5
H2A C2 H2C 109.5
H2B C2 H2C 109.5
C14 N1 C1 120.5(6)
C14 N1 C2 118.8(6)
C1 N1 C2 117.2(7)
C26 C21 C22 119.4(7)
C26 C21 P1 117.7(5)
C22 C21 P1 122.9(6)
C23 C22 C21 119.0(7)
C23 C22 H22 120.5
C21 C22 H22 120.5
C24 C23 C22 120.4(7)
C24 C23 H23 119.8
C22 C23 H23 119.8
C23 C24 C25 120.1(8)
C23 C24 H24 119.9
C25 C24 H24 119.9
C26 C25 C24 119.7(8)
C26 C25 H25 120.1
C24 C25 H25 120.1
C21 C26 C25 121.3(7)
C21 C26 H26 119.3
C25 C26 H26 119.3
C32 C31 C36 118.9(7)
C32 C31 P1 125.8(7)
C36 C31 P1 115.3(6)
C31 C32 C33 120.8(8)
C31 C32 H32 119.6
C33 C32 H32 119.6
C34 C33 C32 120.2(8)
C34 C33 H33 119.9
C32 C33 H33 119.9
C33 C34 C35 119.6(8)
C33 C34 H34 120.2
C35 C34 H34 120.2
C36 C35 C34 120.8(9)
C36 C35 H35 119.6
C34 C35 H35 119.6
C35 C36 C31 119.7(8)
C35 C36 H36 120.2
C31 C36 H36 120.2
C42 C41 C46 117.3(7)
C42 C41 P2 120.9(6)
C46 C41 P2 121.7(6)
C43 C42 C41 122.1(8)
C43 C42 H42 118.9
C41 C42 H42 118.9
C42 C43 C44 120.3(8)
C42 C43 H43 119.8
C44 C43 H43 119.8
N2 C44 C43 121.2(8)
N2 C44 C45 120.7(7)
C43 C44 C45 118.0(7)
C46 C45 C44 121.0(8)
C46 C45 H45 119.5
C44 C45 H45 119.5
C45 C46 C41 121.2(7)
C45 C46 H46 119.4
C41 C46 H46 119.4
C44 N2 C3 120.7(7)
C44 N2 C4 120.1(7)
C3 N2 C4 116.7(6)
N2 C3 H3A 109.5
N2 C3 H3B 109.5
H3A C3 H3B 109.5
N2 C3 H3C 109.5
H3A C3 H3C 109.5
H3B C3 H3C 109.5
N2 C4 H4A 109.5
N2 C4 H4B 109.5
H4A C4 H4B 109.5
N2 C4 H4C 109.5
H4A C4 H4C 109.5
H4B C4 H4C 109.5
C52 C51 C56 118.4(7)
C52 C51 P2 121.7(6)
C56 C51 P2 119.8(7)
C51 C52 C53 120.9(8)
C51 C52 H52 119.6
C53 C52 H52 119.6
C54 C53 C52 119.1(9)
C54 C53 H53 120.5
C52 C53 H53 120.5
C55 C54 C53 120.9(8)
C55 C54 H54 119.6
C53 C54 H54 119.6
C54 C55 C56 119.7(8)
C54 C55 H55 120.1
C56 C55 H55 120.1
C55 C56 C51 121.0(8)
C55 C56 H56 119.5
C51 C56 H56 119.5
C62 C61 C66 118.6(7)
C62 C61 P2 122.1(6)
C66 C61 P2 119.3(6)
C63 C62 C61 120.9(8)
C63 C62 H62 119.6
C61 C62 H62 119.6
C64 C63 C62 119.7(8)
C64 C63 H63 120.2
C62 C63 H63 120.2
C65 C64 C63 120.1(9)
C65 C64 H64 119.9
C63 C64 H64 119.9
C64 C65 C66 120.6(9)
C64 C65 H65 119.7
C66 C65 H65 119.7
C65 C66 C61 120.1(8)
C65 C66 H66 119.9
C61 C66 H66 119.9
C6 O2 C7 116.4(7)
C6 C5 H5A 109.5
C6 C5 H5B 109.5
H5A C5 H5B 109.5
C6 C5 H5C 109.5
H5A C5 H5C 109.5
H5B C5 H5C 109.5
O1 C6 O2 122.5(8)
O1 C6 C5 125.4(8)
O2 C6 C5 112.1(7)
O2 C7 C8 106.7(7)
O2 C7 H7A 110.4
C8 C7 H7A 110.4
O2 C7 H7B 110.4
C8 C7 H7B 110.4
H7A C7 H7B 108.6
C7 C8 H8A 109.5
C7 C8 H8B 109.5
H8A C8 H8B 109.5
C7 C8 H8C 109.5
H8A C8 H8C 109.5
H8B C8 H8C 109.5

loop_
_geom_bond_atom_site_label_1
_geom_bond_atom_site_label_2
_geom_bond_distance
Pt P1 2.2490(19)
Pt P2 2.253(2)
Pt Cl2 2.344(2)
Pt Cl1 2.3475(18)
P1 C11 1.785(9)
P1 C21 1.834(8)
P1 C31 1.835(8)
P2 C41 1.793(8)
P2 C51 1.821(8)
P2 C61 1.830(8)
C11 C12 1.406(11)
C11 C16 1.406(10)
C12 C13 1.380(11)
C12 H12 0.95
C13 C14 1.426(10)
C13 H13 0.95
C14 N1 1.354(10)
C14 C15 1.406(10)
C15 C16 1.355(11)
C15 H15 0.95
C16 H16 0.95
C1 N1 1.444(9)
C1 H1A 0.98
C1 H1B 0.98
C1 H1C 0.98
C2 N1 1.469(10)
C2 H2A 0.98
C2 H2B 0.98
C2 H2C 0.98
C21 C26 1.369(11)
C21 C22 1.400(10)
C22 C23 1.390(11)
C22 H22 0.95
C23 C24 1.374(12)
C23 H23 0.95
C24 C25 1.375(11)
C24 H24 0.95
C25 C26 1.372(11)
C25 H25 0.95
C26 H26 0.95
C31 C32 1.371(11)
C31 C36 1.399(12)
C32 C33 1.392(11)
C32 H32 0.95
C33 C34 1.358(13)
C33 H33 0.95
C34 C35 1.387(12)
C34 H34 0.95
C35 C36 1.373(11)
C35 H35 0.95
C36 H36 0.95
C41 C42 1.403(10)
C41 C46 1.407(11)
C42 C43 1.384(10)
C42 H42 0.95
C43 C44 1.410(11)
C43 H43 0.95
C44 N2 1.374(10)
C44 C45 1.411(11)
C45 C46 1.388(10)
C45 H45 0.95
C46 H46 0.95
N2 C3 1.460(10)
N2 C4 1.475(10)
C3 H3A 0.98
C3 H3B 0.98
C3 H3C 0.98
C4 H4A 0.98
C4 H4B 0.98
C4 H4C 0.98
C51 C52 1.388(12)
C51 C56 1.392(11)
C52 C53 1.402(11)
C52 H52 0.95
C53 C54 1.382(12)
C53 H53 0.95
C54 C55 1.372(12)
C54 H54 0.95
C55 C56 1.388(10)
C55 H55 0.95
C56 H56 0.95
C61 C62 1.400(10)
C61 C66 1.401(11)
C62 C63 1.388(12)
C62 H62 0.95
C63 C64 1.385(13)
C63 H63 0.95
C64 C65 1.384(12)
C64 H64 0.95
C65 C66 1.385(12)
C65 H65 0.95
C66 H66 0.95
O1 C6 1.215(10)
O2 C6 1.346(9)
O2 C7 1.444(9)
C5 C6 1.489(12)
C5 H5A 0.98
C5 H5B 0.98
C5 H5C 0.98
C7 C8 1.509(12)
C7 H7A 0.99
C7 H7B 0.99
C8 H8A 0.98
C8 H8B 0.98
C8 H8C 0.98

loop_
_geom_hbond_atom_site_label_D
_geom_hbond_atom_site_label_H
_geom_hbond_atom_site_label_A
_geom_hbond_site_symmetry_A
_geom_hbond_distance_DH
_geom_hbond_distance_HA
_geom_hbond_distance_DA
_geom_hbond_angle_DHA
C5 H5B Cl2 2_545 0.98 2.79 3.601(10) 141
C64 H64 O1 4_665 0.95 2.39 3.317(11) 166

loop_
_geom_torsion_atom_site_label_1
_geom_torsion_atom_site_label_2
_geom_torsion_atom_site_label_3
_geom_torsion_atom_site_label_4
_geom_torsion
P2 Pt P1 C11 49.7(3)
Cl2 Pt P1 C11 -135.3(3)
P2 Pt P1 C21 164.6(3)
Cl2 Pt P1 C21 -20.5(3)
P2 Pt P1 C31 -77.8(3)
Cl2 Pt P1 C31 97.1(3)
P1 Pt P2 C41 -107.5(3)
Cl1 Pt P2 C41 70.2(3)
P1 Pt P2 C51 17.6(3)
Cl1 Pt P2 C51 -164.6(3)
P1 Pt P2 C61 132.9(2)
Cl1 Pt P2 C61 -49.3(2)
C21 P1 C11 C12 61.0(7)
C31 P1 C11 C12 -48.0(8)
Pt P1 C11 C12 -175.6(6)
C21 P1 C11 C16 -104.7(7)
C31 P1 C11 C16 146.3(6)
Pt P1 C11 C16 18.7(8)
C16 C11 C12 C13 -4.6(11)
P1 C11 C12 C13 -171.1(6)
C11 C12 C13 C14 3.2(12)
C12 C13 C14 N1 179.0(7)
C12 C13 C14 C15 -1.6(11)
N1 C14 C15 C16 -178.8(7)
C13 C14 C15 C16 1.9(11)
C14 C15 C16 C11 -3.7(12)
C12 C11 C16 C15 4.9(11)
P1 C11 C16 C15 171.4(6)
C15 C14 N1 C1 167.2(7)
C13 C14 N1 C1 -13.4(11)
C15 C14 N1 C2 8.8(11)
C13 C14 N1 C2 -171.8(7)
C11 P1 C21 C26 69.3(7)
C31 P1 C21 C26 -176.9(7)
Pt P1 C21 C26 -55.7(7)
C11 P1 C21 C22 -107.7(7)
C31 P1 C21 C22 6.2(8)
Pt P1 C21 C22 127.3(6)
C26 C21 C22 C23 -1.3(12)
P1 C21 C22 C23 175.6(6)
C21 C22 C23 C24 -1.0(13)
C22 C23 C24 C25 2.3(13)
C23 C24 C25 C26 -1.3(13)
C22 C21 C26 C25 2.4(13)
P1 C21 C26 C25 -174.7(6)
C24 C25 C26 C21 -1.1(13)
C11 P1 C31 C32 -5.3(8)
C21 P1 C31 C32 -110.6(7)
Pt P1 C31 C32 125.7(6)
C11 P1 C31 C36 174.5(6)
C21 P1 C31 C36 69.3(6)
Pt P1 C31 C36 -54.5(6)
C36 C31 C32 C33 -0.3(11)
P1 C31 C32 C33 179.5(6)
C31 C32 C33 C34 -1.2(12)
C32 C33 C34 C35 1.8(13)
C33 C34 C35 C36 -0.9(13)
C34 C35 C36 C31 -0.6(13)
C32 C31 C36 C35 1.2(12)
P1 C31 C36 C35 -178.6(7)
C51 P2 C41 C42 -140.1(6)
C61 P2 C41 C42 113.2(6)
Pt P2 C41 C42 -7.6(7)
C51 P2 C41 C46 40.2(7)
C61 P2 C41 C46 -66.6(7)
Pt P2 C41 C46 172.6(5)
C46 C41 C42 C43 -1.4(11)
P2 C41 C42 C43 178.8(6)
C41 C42 C43 C44 2.7(12)
C42 C43 C44 N2 -178.4(7)
C42 C43 C44 C45 -2.3(11)
N2 C44 C45 C46 176.8(7)
C43 C44 C45 C46 0.7(12)
C44 C45 C46 C41 0.6(12)
C42 C41 C46 C45 -0.3(11)
P2 C41 C46 C45 179.5(6)
C43 C44 N2 C3 -14.1(11)
C45 C44 N2 C3 169.9(7)
C43 C44 N2 C4 -175.5(7)
C45 C44 N2 C4 8.5(11)
C41 P2 C51 C52 29.2(7)
C61 P2 C51 C52 140.5(6)
Pt P2 C51 C52 -99.8(6)
C41 P2 C51 C56 -152.4(6)
C61 P2 C51 C56 -41.1(7)
Pt P2 C51 C56 78.6(6)
C56 C51 C52 C53 -1.9(11)
P2 C51 C52 C53 176.5(6)
C51 C52 C53 C54 0.1(11)
C52 C53 C54 C55 1.5(12)
C53 C54 C55 C56 -1.1(12)
C54 C55 C56 C51 -0.8(11)
C52 C51 C56 C55 2.3(11)
P2 C51 C56 C55 -176.1(6)
C41 P2 C61 C62 23.9(7)
C51 P2 C61 C62 -86.0(6)
Pt P2 C61 C62 147.3(6)
C41 P2 C61 C66 -156.6(6)
C51 P2 C61 C66 93.5(7)
Pt P2 C61 C66 -33.2(7)
C66 C61 C62 C63 0.2(11)
P2 C61 C62 C63 179.7(6)
C61 C62 C63 C64 1.2(12)
C62 C63 C64 C65 -1.6(13)
C63 C64 C65 C66 0.5(13)
C64 C65 C66 C61 1.0(13)
C62 C61 C66 C65 -1.3(12)
P2 C61 C66 C65 179.2(7)
C7 O2 C6 O1 1.1(13)
C7 O2 C6 C5 -177.0(8)
C6 O2 C7 C8 -179.6(7)
